data_4328552
loop_
_publ_author_name
'Sheng-Ping Guo'
'Tae-Soo You'
'Svilen Bobev'

_publ_section_title
;
 Closely Related Rare-Earth Metal Germanides RE2Li2Ge3andRE3Li4Ge4 (RE =
 La-Nd, Sm): Synthesis, Crystal Chemistry, and Magnetic Properties
;
_journal_name_full 'Inorganic Chemistry'
_journal_page_first 3119
_journal_page_last 3129
_journal_paper_doi 10.1021/ic202591j
_journal_volume 51
_journal_year 2012
_chemical_formula_moiety 'Pr2 Li2 Ge3'
_chemical_formula_sum 'Ge3 Li2 Pr2'
_chemical_formula_weight 513.47
_chemical_name_systematic
; 
 ? 
;
_space_group_IT_number 63
_symmetry_cell_setting orthorhombic
_symmetry_space_group_name_Hall '-C 2c 2'
_symmetry_space_group_name_H-M 'C m c m'
_atom_sites_solution_primary direct
_atom_sites_solution_secondary difmap
_audit_creation_method SHELXL-97
_cell_angle_alpha 90.00
_cell_angle_beta 90.00
_cell_angle_gamma 90.00
_cell_formula_units_Z 4
_cell_length_a 4.4432(10)
_cell_length_b 18.723(4)
_cell_length_c 6.9113(16)
_cell_measurement_reflns_used 3835
_cell_measurement_temperature 200(2)
_cell_measurement_theta_max 0.383
_cell_measurement_theta_min 0.261
_cell_volume 575.0(2)
_computing_cell_refinement 'Bruker SMART'
_computing_data_collection 'Bruker SMART'
_computing_data_reduction 'Bruker SAINT'
_computing_molecular_graphics 'Bruker SHELXTL'
_computing_publication_material 'Bruker SHELXTL'
_computing_structure_refinement 'SHELXL-97 (Sheldrick, 1997)'
_computing_structure_solution 'SHELXS-97 (Sheldrick, 1990)'
_diffrn_ambient_temperature 200(2)
_diffrn_measured_fraction_theta_full 1.000
_diffrn_measured_fraction_theta_max 1.000
_diffrn_measurement_device_type 'CCD area detector'
_diffrn_measurement_method 'phi and omega scans'
_diffrn_radiation_monochromator graphite
_diffrn_radiation_source 'fine-focus sealed tube'
_diffrn_radiation_type MoK\a
_diffrn_radiation_wavelength 0.71073
_diffrn_reflns_av_R_equivalents 0.0739
_diffrn_reflns_av_sigmaI/netI 0.0374
_diffrn_reflns_limit_h_max 5
_diffrn_reflns_limit_h_min -5
_diffrn_reflns_limit_k_max 24
_diffrn_reflns_limit_k_min -24
_diffrn_reflns_limit_l_max 9
_diffrn_reflns_limit_l_min -9
_diffrn_reflns_number 3835
_diffrn_reflns_theta_full 28.23
_diffrn_reflns_theta_max 28.23
_diffrn_reflns_theta_min 2.18
_exptl_absorpt_coefficient_mu 31.963
_exptl_absorpt_correction_T_max 0.383
_exptl_absorpt_correction_T_min 0.261
_exptl_absorpt_correction_type multi-scan
_exptl_absorpt_process_details
; 
SADABS (Sheldrick, 2003) 
;
_exptl_crystal_colour silver
_exptl_crystal_density_diffrn 5.932
_exptl_crystal_description irregular
_exptl_crystal_F_000 880
_exptl_crystal_size_max 0.048
_exptl_crystal_size_mid 0.036
_exptl_crystal_size_min 0.030
_refine_diff_density_max 1.715
_refine_diff_density_min -1.952
_refine_diff_density_rms 0.354
_refine_ls_extinction_coef 0.00098(11)
_refine_ls_extinction_expression Fc^*^=kFc[1+0.001xFc^2^\l^3^/sin(2\q)]^-1/4^
_refine_ls_extinction_method SHELXL
_refine_ls_goodness_of_fit_ref 1.057
_refine_ls_matrix_type full
_refine_ls_number_parameters 23
_refine_ls_number_reflns 432
_refine_ls_number_restraints 0
_refine_ls_restrained_S_all 1.057
_refine_ls_R_factor_all 0.0378
_refine_ls_R_factor_gt 0.0265
_refine_ls_shift/su_max 0.001
_refine_ls_shift/su_mean 0.000
_refine_ls_structure_factor_coef Fsqd
_refine_ls_weighting_details 'calc w=1/[\s^2^(Fo^2^)+(0.0205P)^2^+0.0000P] where P=(Fo^2^+2Fc^2^)/3'
_refine_ls_weighting_scheme calc
_refine_ls_wR_factor_gt 0.0511
_refine_ls_wR_factor_ref 0.0554
_reflns_number_gt 349
_reflns_number_total 432
_reflns_threshold_expression >2sigma(I)
_cod_data_source_file ic202591j_Pr2Li2Ge3.cif
_cod_data_source_block I
_cod_database_code 4328552

loop_
_symmetry_equiv_pos_as_xyz
'x, y, z'
'-x, -y, z+1/2'
'-x, y, -z+1/2'
'x, -y, -z'
'x+1/2, y+1/2, z'
'-x+1/2, -y+1/2, z+1/2'
'-x+1/2, y+1/2, -z+1/2'
'x+1/2, -y+1/2, -z'
'-x, -y, -z'
'x, y, -z-1/2'
'x, -y, z-1/2'
'-x, y, z'
'-x+1/2, -y+1/2, -z'
'x+1/2, y+1/2, -z-1/2'
'x+1/2, -y+1/2, z-1/2'
'-x+1/2, y+1/2, z'

loop_
_atom_site_label
_atom_site_type_symbol
_atom_site_fract_x
_atom_site_fract_y
_atom_site_fract_z
_atom_site_U_iso_or_equiv
_atom_site_adp_type
_atom_site_occupancy
_atom_site_symmetry_multiplicity
_atom_site_calc_flag
_atom_site_refinement_flags
Pr1 Pr 0.0000 0.44822(4) 0.2500 0.0084(2) Uani 1 4 d S
Pr2 Pr 0.0000 0.65869(4) 0.2500 0.0096(2) Uani 1 4 d S
Ge1 Ge 0.0000 0.06135(6) 0.06838(15) 0.0094(3) Uani 1 2 d S
Ge2 Ge 0.0000 0.28014(8) 0.2500 0.0106(4) Uani 1 4 d S
Li Li 0.0000 0.1904(9) 0.562(2) 0.009(3) Uiso 1 2 d S

loop_
_atom_site_aniso_label
_atom_site_aniso_U_11
_atom_site_aniso_U_22
_atom_site_aniso_U_33
_atom_site_aniso_U_23
_atom_site_aniso_U_13
_atom_site_aniso_U_12
Pr1 0.0079(4) 0.0101(4) 0.0072(4) 0.000 0.000 0.000
Pr2 0.0086(4) 0.0089(4) 0.0113(4) 0.000 0.000 0.000
Ge1 0.0100(5) 0.0096(5) 0.0084(5) -0.0005(4) 0.000 0.000
Ge2 0.0083(7) 0.0121(8) 0.0116(8) 0.000 0.000 0.000

loop_
_atom_type_symbol
_atom_type_description
_atom_type_scat_dispersion_real
_atom_type_scat_dispersion_imag
_atom_type_scat_source
Li Li -0.0003 0.0001 'International Tables Vol C Tables 4.2.6.8 and 6.1.1.4'
Ge Ge 0.1547 1.8001 'International Tables Vol C Tables 4.2.6.8 and 6.1.1.4'
Pr Pr -0.2180 2.8214 'International Tables Vol C Tables 4.2.6.8 and 6.1.1.4'

loop_
_geom_angle_atom_site_label_1
_geom_angle_atom_site_label_2
_geom_angle_atom_site_label_3
_geom_angle
_geom_angle_site_symmetry_1
_geom_angle_site_symmetry_3
Ge1 Pr1 Ge1 90.36(3) 6 6_455
Ge1 Pr1 Ge1 173.44(5) 6 13_455
Ge1 Pr1 Ge1 89.27(3) 6_455 13_455
Ge1 Pr1 Ge1 89.27(3) 6 13
Ge1 Pr1 Ge1 173.44(5) 6_455 13
Ge1 Pr1 Ge1 90.36(3) 13_455 13
Ge1 Pr1 Ge2 86.72(2) 6 .
Ge1 Pr1 Ge2 86.72(2) 6_455 .
Ge1 Pr1 Ge2 86.72(2) 13_455 .
Ge1 Pr1 Ge2 86.72(2) 13 .
Ge1 Pr1 Ge1 45.21(4) 6 14_556
Ge1 Pr1 Ge1 104.23(2) 6_455 14_556
Ge1 Pr1 Ge1 141.04(3) 13_455 14_556
Ge1 Pr1 Ge1 80.06(2) 13 14_556
Ge2 Pr1 Ge1 129.698(19) . 14_556
Ge1 Pr1 Ge1 104.23(2) 6 14_456
Ge1 Pr1 Ge1 45.21(4) 6_455 14_456
Ge1 Pr1 Ge1 80.06(2) 13_455 14_456
Ge1 Pr1 Ge1 141.04(3) 13 14_456
Ge2 Pr1 Ge1 129.698(19) . 14_456
Ge1 Pr1 Ge1 84.12(3) 14_556 14_456
Ge1 Pr1 Ge1 80.06(2) 6 5
Ge1 Pr1 Ge1 141.04(3) 6_455 5
Ge1 Pr1 Ge1 104.23(2) 13_455 5
Ge1 Pr1 Ge1 45.21(4) 13 5
Ge2 Pr1 Ge1 129.698(19) . 5
Ge1 Pr1 Ge1 44.48(4) 14_556 5
Ge1 Pr1 Ge1 100.60(4) 14_456 5
Ge1 Pr1 Ge1 141.04(3) 6 5_455
Ge1 Pr1 Ge1 80.06(2) 6_455 5_455
Ge1 Pr1 Ge1 45.21(4) 13_455 5_455
Ge1 Pr1 Ge1 104.23(2) 13 5_455
Ge2 Pr1 Ge1 129.698(19) . 5_455
Ge1 Pr1 Ge1 100.60(4) 14_556 5_455
Ge1 Pr1 Ge1 44.48(4) 14_456 5_455
Ge1 Pr1 Ge1 84.12(3) 5 5_455
Ge1 Pr1 Li 98.08(19) 6 13_456
Ge1 Pr1 Li 43.8(2) 6_455 13_456
Ge1 Pr1 Li 77.2(2) 13_455 13_456
Ge1 Pr1 Li 129.8(2) 13 13_456
Ge2 Pr1 Li 44.8(2) . 13_456
Ge1 Pr1 Li 136.5(2) 14_556 13_456
Ge1 Pr1 Li 84.9(2) 14_456 13_456
Ge1 Pr1 Li 174.42(19) 5 13_456
Ge1 Pr1 Li 100.43(16) 5_455 13_456
Ge1 Pr1 Li 43.8(2) 6 13_556
Ge1 Pr1 Li 98.08(19) 6_455 13_556
Ge1 Pr1 Li 129.8(2) 13_455 13_556
Ge1 Pr1 Li 77.2(2) 13 13_556
Ge2 Pr1 Li 44.8(2) . 13_556
Ge1 Pr1 Li 84.9(2) 14_556 13_556
Ge1 Pr1 Li 136.5(2) 14_456 13_556
Ge1 Pr1 Li 100.43(16) 5 13_556
Ge1 Pr1 Li 174.42(19) 5_455 13_556
Li Pr1 Li 74.8(3) 13_456 13_556
Ge1 Pr1 Li 129.8(2) 6 6_454
Ge1 Pr1 Li 77.2(2) 6_455 6_454
Ge1 Pr1 Li 43.8(2) 13_455 6_454
Ge1 Pr1 Li 98.08(19) 13 6_454
Ge2 Pr1 Li 44.8(2) . 6_454
Ge1 Pr1 Li 174.42(19) 14_556 6_454
Ge1 Pr1 Li 100.43(16) 14_456 6_454
Ge1 Pr1 Li 136.5(2) 5 6_454
Ge1 Pr1 Li 84.9(2) 5_455 6_454
Li Pr1 Li 41.7(5) 13_456 6_454
Li Pr1 Li 89.5(4) 13_556 6_454
Li Pr2 Li 49.4(6) 9_566 2_564
Li Pr2 Ge1 111.13(19) 9_566 14_456
Li Pr2 Ge1 134.05(5) 2_564 14_456
Li Pr2 Ge1 111.13(19) 9_566 14_556
Li Pr2 Ge1 134.05(5) 2_564 14_556
Ge1 Pr2 Ge1 90.23(3) 14_456 14_556
Li Pr2 Ge1 134.05(5) 9_566 5_455
Li Pr2 Ge1 111.13(19) 2_564 5_455
Ge1 Pr2 Ge1 47.19(4) 14_456 5_455
Ge1 Pr2 Ge1 108.93(4) 14_556 5_455
Li Pr2 Ge1 134.05(5) 9_566 5
Li Pr2 Ge1 111.13(19) 2_564 5
Ge1 Pr2 Ge1 108.93(4) 14_456 5
Ge1 Pr2 Ge1 47.19(4) 14_556 5
Ge1 Pr2 Ge1 90.23(3) 5_455 5
Li Pr2 Li 62.8(4) 9_566 5
Li Pr2 Li 96.6(2) 2_564 5
Ge1 Pr2 Li 109.6(2) 14_456 5
Ge1 Pr2 Li 48.4(3) 14_556 5
Ge1 Pr2 Li 152.0(3) 5_455 5
Ge1 Pr2 Li 83.3(2) 5 5
Li Pr2 Li 62.8(4) 9_566 5_455
Li Pr2 Li 96.6(2) 2_564 5_455
Ge1 Pr2 Li 48.4(3) 14_456 5_455
Ge1 Pr2 Li 109.6(2) 14_556 5_455
Ge1 Pr2 Li 83.3(2) 5_455 5_455
Ge1 Pr2 Li 152.0(3) 5 5_455
Li Pr2 Li 89.6(4) 5 5_455
Li Pr2 Li 96.6(2) 9_566 14_456
Li Pr2 Li 62.8(4) 2_564 14_456
Ge1 Pr2 Li 83.3(2) 14_456 14_456
Ge1 Pr2 Li 152.0(3) 14_556 14_456
Ge1 Pr2 Li 48.4(3) 5_455 14_456
Ge1 Pr2 Li 109.6(2) 5 14_456
Li Pr2 Li 158.3(6) 5 14_456
Li Pr2 Li 86.3(4) 5_455 14_456
Li Pr2 Li 96.6(2) 9_566 14_556
Li Pr2 Li 62.8(4) 2_564 14_556
Ge1 Pr2 Li 152.0(3) 14_456 14_556
Ge1 Pr2 Li 83.3(2) 14_556 14_556
Ge1 Pr2 Li 109.6(2) 5_455 14_556
Ge1 Pr2 Li 48.4(3) 5 14_556
Li Pr2 Li 86.3(4) 5 14_556
Li Pr2 Li 158.3(6) 5_455 14_556
Li Pr2 Li 89.6(4) 14_456 14_556
Li Pr2 Ge2 49.48(12) 9_566 5
Li Pr2 Ge2 49.48(12) 2_564 5
Ge1 Pr2 Ge2 155.62(2) 14_456 5
Ge1 Pr2 Ge2 85.45(3) 14_556 5
Ge1 Pr2 Ge2 155.62(2) 5_455 5
Ge1 Pr2 Ge2 85.45(3) 5 5
Li Pr2 Ge2 51.1(3) 5 5
Li Pr2 Ge2 111.0(3) 5_455 5
Li Pr2 Ge2 111.0(3) 14_456 5
Li Pr2 Ge2 51.1(3) 14_556 5
Li Pr2 Ge2 49.48(12) 9_566 5_455
Li Pr2 Ge2 49.48(12) 2_564 5_455
Ge1 Pr2 Ge2 85.45(3) 14_456 5_455
Ge1 Pr2 Ge2 155.62(2) 14_556 5_455
Ge1 Pr2 Ge2 85.45(3) 5_455 5_455
Ge1 Pr2 Ge2 155.62(2) 5 5_455
Li Pr2 Ge2 111.0(3) 5 5_455
Li Pr2 Ge2 51.1(3) 5_455 5_455
Li Pr2 Ge2 51.1(3) 14_456 5_455
Li Pr2 Ge2 111.0(3) 14_556 5_455
Ge2 Pr2 Ge2 88.67(5) 5 5_455
Ge1 Ge1 Ge1 112.36(5) 9 10_556
Ge1 Ge1 Li 137.2(4) 9 10_556
Ge1 Ge1 Li 110.4(3) 10_556 10_556
Ge1 Ge1 Pr1 71.32(4) 9 13_455
Ge1 Ge1 Pr1 134.633(16) 10_556 13_455
Li Ge1 Pr1 79.0(2) 10_556 13_455
Ge1 Ge1 Pr1 71.32(4) 9 13
Ge1 Ge1 Pr1 134.633(17) 10_556 13
Li Ge1 Pr1 79.0(2) 10_556 13
Pr1 Ge1 Pr1 90.36(3) 13_455 13
Ge1 Ge1 Pr2 133.61(2) 9 5_545
Ge1 Ge1 Pr2 66.403(19) 10_556 5_545
Li Ge1 Pr2 66.1(2) 10_556 5_545
Pr1 Ge1 Pr2 144.79(4) 13_455 5_545
Pr1 Ge1 Pr2 79.16(2) 13 5_545
Ge1 Ge1 Pr2 133.61(2) 9 5_445
Ge1 Ge1 Pr2 66.403(19) 10_556 5_445
Li Ge1 Pr2 66.1(2) 10_556 5_445
Pr1 Ge1 Pr2 79.16(2) 13_455 5_445
Pr1 Ge1 Pr2 144.79(4) 13 5_445
Pr2 Ge1 Pr2 90.22(3) 5_545 5_445
Ge1 Ge1 Pr1 63.47(3) 9 5_445
Ge1 Ge1 Pr1 67.760(18) 10_556 5_445
Li Ge1 Pr1 136.94(7) 10_556 5_445
Pr1 Ge1 Pr1 75.77(2) 13_455 5_445
Pr1 Ge1 Pr1 134.79(4) 13 5_445
Pr2 Ge1 Pr1 133.97(4) 5_545 5_445
Pr2 Ge1 Pr1 75.23(2) 5_445 5_445
Ge1 Ge1 Pr1 63.47(3) 9 5_545
Ge1 Ge1 Pr1 67.760(18) 10_556 5_545
Li Ge1 Pr1 136.94(7) 10_556 5_545
Pr1 Ge1 Pr1 134.79(4) 13_455 5_545
Pr1 Ge1 Pr1 75.77(2) 13 5_545
Pr2 Ge1 Pr1 75.23(2) 5_545 5_545
Pr2 Ge1 Pr1 133.97(4) 5_445 5_545
Pr1 Ge1 Pr1 84.12(3) 5_445 5_545
Li Ge2 Li 115.1(6) 13_556 13_456
Li Ge2 Li 155.8(7) 13_556 6_454
Li Ge2 Li 59.2(6) 13_456 6_454
Li Ge2 Li 59.2(6) 13_556 6_554
Li Ge2 Li 155.8(7) 13_456 6_554
Li Ge2 Li 115.1(6) 6_454 6_554
Li Ge2 Li 74.9(4) 13_556 .
Li Ge2 Li 74.9(4) 13_456 .
Li Ge2 Li 121.2(2) 6_454 .
Li Ge2 Li 121.2(2) 6_554 .
Li Ge2 Li 121.2(2) 13_556 10_556
Li Ge2 Li 121.2(2) 13_456 10_556
Li Ge2 Li 74.9(4) 6_454 10_556
Li Ge2 Li 74.9(4) 6_554 10_556
Li Ge2 Li 104.1(7) . 10_556
Li Ge2 Pr1 77.9(3) 13_556 .
Li Ge2 Pr1 77.9(3) 13_456 .
Li Ge2 Pr1 77.9(3) 6_454 .
Li Ge2 Pr1 77.9(3) 6_554 .
Li Ge2 Pr1 127.9(3) . .
Li Ge2 Pr1 127.9(3) 10_556 .
Li Ge2 Pr2 137.7(4) 13_556 5_445
Li Ge2 Pr2 63.9(3) 13_456 5_445
Li Ge2 Pr2 63.9(3) 6_454 5_445
Li Ge2 Pr2 137.7(4) 6_554 5_445
Li Ge2 Pr2 63.9(2) . 5_445
Li Ge2 Pr2 63.9(2) 10_556 5_445
Pr1 Ge2 Pr2 135.67(2) . 5_445
Li Ge2 Pr2 63.9(3) 13_556 5_545
Li Ge2 Pr2 137.7(4) 13_456 5_545
Li Ge2 Pr2 137.7(4) 6_454 5_545
Li Ge2 Pr2 63.9(3) 6_554 5_545
Li Ge2 Pr2 63.9(2) . 5_545
Li Ge2 Pr2 63.9(2) 10_556 5_545
Pr1 Ge2 Pr2 135.67(2) . 5_545
Pr2 Ge2 Pr2 88.67(5) 5_445 5_545
Ge1 Li Li 110.4(3) 10_556 10_557
Ge1 Li Ge2 111.6(4) 10_556 13_556
Li Li Ge2 60.4(3) 10_557 13_556
Ge1 Li Ge2 111.6(4) 10_556 13_456
Li Li Ge2 60.4(3) 10_557 13_456
Ge2 Li Ge2 115.1(6) 13_556 13_456
Ge1 Li Ge2 107.5(5) 10_556 .
Li Li Ge2 142.1(3) 10_557 .
Ge2 Li Ge2 105.1(4) 13_556 .
Ge2 Li Ge2 105.1(4) 13_456 .
Ge1 Li Pr2 175.7(6) 10_556 9_566
Li Li Pr2 65.3(3) 10_557 9_566
Ge2 Li Pr2 66.6(3) 13_556 9_566
Ge2 Li Pr2 66.6(3) 13_456 9_566
Ge2 Li Pr2 76.8(4) . 9_566
Ge1 Li Pr2 65.5(3) 10_556 5_445
Li Li Pr2 133.1(2) 10_557 5_445
Ge2 Li Pr2 166.4(5) 13_556 5_445
Ge2 Li Pr2 77.43(9) 13_456 5_445
Ge2 Li Pr2 64.9(3) . 5_445
Pr2 Li Pr2 117.2(4) 9_566 5_445
Ge1 Li Pr2 65.5(3) 10_556 5_545
Li Li Pr2 133.1(2) 10_557 5_545
Ge2 Li Pr2 77.43(9) 13_556 5_545
Ge2 Li Pr2 166.4(5) 13_456 5_545
Ge2 Li Pr2 64.9(3) . 5_545
Pr2 Li Pr2 117.2(4) 9_566 5_545
Pr2 Li Pr2 89.6(4) 5_445 5_545
Ge1 Li Li 123.3(6) 10_556 13_556
Li Li Li 105.2(5) 10_557 13_556
Ge2 Li Li 54.0(2) 13_556 13_556
Ge2 Li Li 124.1(8) 13_456 13_556
Ge2 Li Li 51.2(4) . 13_556
Pr2 Li Li 59.2(5) 9_566 13_556
Pr2 Li Li 115.5(7) 5_445 13_556
Pr2 Li Li 58.0(3) 5_545 13_556
Ge1 Li Li 123.3(6) 10_556 13_456
Li Li Li 105.2(5) 10_557 13_456
Ge2 Li Li 124.1(8) 13_556 13_456
Ge2 Li Li 54.0(2) 13_456 13_456
Ge2 Li Li 51.2(4) . 13_456
Pr2 Li Li 59.2(5) 9_566 13_456
Pr2 Li Li 58.0(3) 5_445 13_456
Pr2 Li Li 115.5(7) 5_545 13_456
Li Li Li 85.8(8) 13_556 13_456
Ge1 Li Pr1 57.2(3) 10_556 13_456
Li Li Pr1 69.2(2) 10_557 13_456
Ge2 Li Pr1 119.1(5) 13_556 13_456
Ge2 Li Pr1 57.3(2) 13_456 13_456
Ge2 Li Pr1 135.8(3) . 13_456
Pr2 Li Pr1 119.7(4) 9_566 13_456
Pr2 Li Pr1 71.40(19) 5_445 13_456
Pr2 Li Pr1 122.5(5) 5_545 13_456
Li Li Pr1 173.0(6) 13_556 13_456
Li Li Pr1 99.5(2) 13_456 13_456
Ge1 Li Pr1 57.2(3) 10_556 13_556
Li Li Pr1 69.2(2) 10_557 13_556
Ge2 Li Pr1 57.3(2) 13_556 13_556
Ge2 Li Pr1 119.1(5) 13_456 13_556
Ge2 Li Pr1 135.8(3) . 13_556
Pr2 Li Pr1 119.7(4) 9_566 13_556
Pr2 Li Pr1 122.5(5) 5_445 13_556
Pr2 Li Pr1 71.40(19) 5_545 13_556
Li Li Pr1 99.5(2) 13_556 13_556
Li Li Pr1 173.0(6) 13_456 13_556
Pr1 Li Pr1 74.8(3) 13_456 13_556

loop_
_geom_bond_atom_site_label_1
_geom_bond_atom_site_label_2
_geom_bond_distance
_geom_bond_site_symmetry_2
Pr1 Ge1 3.1320(9) 6
Pr1 Ge1 3.1320(9) 6_455
Pr1 Ge1 3.1320(9) 13_455
Pr1 Ge1 3.1320(9) 13
Pr1 Ge2 3.1470(19) .
Pr1 Ge1 3.3164(10) 14_556
Pr1 Ge1 3.3164(10) 14_456
Pr1 Ge1 3.3164(10) 5
Pr1 Ge1 3.3164(10) 5_455
Pr1 Li 3.656(13) 13_456
Pr1 Li 3.656(13) 13_556
Pr1 Li 3.656(13) 6_454
Pr2 Li 3.110(16) 9_566
Pr2 Li 3.110(16) 2_564
Pr2 Ge1 3.1356(9) 14_456
Pr2 Ge1 3.1356(9) 14_556
Pr2 Ge1 3.1356(9) 5_455
Pr2 Ge1 3.1356(9) 5
Pr2 Li 3.152(11) 5
Pr2 Li 3.152(11) 5_455
Pr2 Li 3.152(11) 14_456
Pr2 Li 3.152(11) 14_556
Pr2 Ge2 3.1790(13) 5
Pr2 Ge2 3.1790(13) 5_455
Ge1 Ge1 2.484(2) 9
Ge1 Ge1 2.510(2) 10_556
Ge1 Li 2.579(16) 10_556
Ge1 Pr1 3.1320(9) 13_455
Ge1 Pr1 3.1320(9) 13
Ge1 Pr2 3.1357(9) 5_545
Ge1 Pr2 3.1357(9) 5_445
Ge1 Pr1 3.3164(10) 5_445
Ge1 Pr1 3.3164(10) 5_545
Ge2 Li 2.633(8) 13_556
Ge2 Li 2.633(8) 13_456
Ge2 Li 2.633(8) 6_454
Ge2 Li 2.633(8) 6_554
Ge2 Li 2.732(16) .
Ge2 Li 2.733(16) 10_556
Ge2 Pr2 3.1790(13) 5_445
Ge2 Pr2 3.1790(13) 5_545
Li Ge1 2.579(16) 10_556
Li Li 2.60(3) 10_557
Li Ge2 2.633(8) 13_556
Li Ge2 2.633(8) 13_456
Li Pr2 3.110(16) 9_566
Li Pr2 3.152(11) 5_445
Li Pr2 3.152(11) 5_545
Li Li 3.26(2) 13_556
Li Li 3.26(2) 13_456
Li Pr1 3.656(13) 13_456
Li Pr1 3.656(13) 13_556
